data_4028157
loop_
_publ_author_name
'Sandeep N. Raikar'
'Helena C. Malinakova'

_publ_section_title
;
 Divergent Reaction Pathways of Homologous and Isosteric Propargyl Amides
 in Sequential Ru/Pd-Catalyzed Annulations for the Synthesis of
 Heterocycles
;
_journal_name_full 'Journal of Organic Chemistry'
_journal_page_first 3832
_journal_page_last 3846
_journal_paper_doi 10.1021/jo400246d
_journal_volume 78
_journal_year 2013
_chemical_formula_sum 'C25 H20 N2 O'
_chemical_formula_weight 364.43
_chemical_name_systematic
; 
 ? 
;
_space_group_IT_number 4
_symmetry_cell_setting monoclinic
_symmetry_space_group_name_Hall 'P 2yb'
_symmetry_space_group_name_H-M 'P 1 21 1'
_atom_sites_solution_hydrogens difmap
_atom_sites_solution_primary direct
_atom_sites_solution_secondary difmap
_audit_creation_method SHELXTL
_cell_angle_alpha 90.00
_cell_angle_beta 101.3800(10)
_cell_angle_gamma 90.00
_cell_formula_units_Z 2
_cell_length_a 8.1060(2)
_cell_length_b 5.9470(2)
_cell_length_c 19.3890(5)
_cell_measurement_reflns_used 6401
_cell_measurement_temperature 100(2)
_cell_measurement_theta_max 68.70
_cell_measurement_theta_min 2.32
_cell_volume 916.30(5)
_computing_cell_refinement 'Bruker SAINT'
_computing_data_collection 'Bruker APEX2'
_computing_data_reduction 'Bruker SAINT'
_computing_molecular_graphics 'Bruker SHELXTL'
_computing_publication_material 'Bruker SHELXTL'
_computing_structure_refinement 'Bruker SHELXTL'
_computing_structure_solution 'Bruker SHELXTL'
_diffrn_ambient_temperature 100(2)
_diffrn_measured_fraction_theta_full 0.989
_diffrn_measured_fraction_theta_max 0.963
_diffrn_measurement_device_type 'Bruker APEX-II CCD'
_diffrn_measurement_method '\f and \w scans'
_diffrn_radiation_monochromator 'Helios multilayer optics'
_diffrn_radiation_source 'Bruker MicroStar microfocus rotating anode'
_diffrn_radiation_type CuK\a
_diffrn_radiation_wavelength 1.54178
_diffrn_reflns_av_R_equivalents 0.0196
_diffrn_reflns_av_sigmaI/netI 0.0257
_diffrn_reflns_limit_h_max 8
_diffrn_reflns_limit_h_min -9
_diffrn_reflns_limit_k_max 6
_diffrn_reflns_limit_k_min -7
_diffrn_reflns_limit_l_max 23
_diffrn_reflns_limit_l_min -23
_diffrn_reflns_number 7765
_diffrn_reflns_theta_full 66.00
_diffrn_reflns_theta_max 68.69
_diffrn_reflns_theta_min 2.32
_exptl_absorpt_coefficient_mu 0.635
_exptl_absorpt_correction_T_max 1.000
_exptl_absorpt_correction_T_min 0.887
_exptl_absorpt_correction_type multi-scan
_exptl_crystal_colour colourless
_exptl_crystal_density_diffrn 1.321
_exptl_crystal_description 'Irregular chunk'
_exptl_crystal_F_000 384
_exptl_crystal_size_max 0.19
_exptl_crystal_size_mid 0.05
_exptl_crystal_size_min 0.04
_refine_diff_density_max 0.159
_refine_diff_density_min -0.121
_refine_diff_density_rms 0.032
_refine_ls_abs_structure_details 'Flack H D (1983), Acta Cryst. A39, 876-881'
_refine_ls_abs_structure_Flack 0.0(2)
_refine_ls_extinction_method none
_refine_ls_goodness_of_fit_ref 1.057
_refine_ls_hydrogen_treatment refall
_refine_ls_matrix_type full
_refine_ls_number_parameters 253
_refine_ls_number_reflns 2767
_refine_ls_number_restraints 1
_refine_ls_restrained_S_all 1.057
_refine_ls_R_factor_all 0.0275
_refine_ls_R_factor_gt 0.0272
_refine_ls_shift/su_max 0.000
_refine_ls_shift/su_mean 0.000
_refine_ls_structure_factor_coef Fsqd
_refine_ls_weighting_details 'calc w=1/[\s^2^(Fo^2^)+(0.0424P)^2^+0.1416P] where P=(Fo^2^+2Fc^2^)/3'
_refine_ls_weighting_scheme calc
_refine_ls_wR_factor_gt 0.0725
_refine_ls_wR_factor_ref 0.0728
_reflns_number_gt 2736
_reflns_number_total 2767
_reflns_threshold_expression >2sigma(I)
_cod_data_source_file jo400246d_si_004.cif
_cod_data_source_block q03c
_cod_original_cell_volume 916.30(4)
_cod_database_code 4028157

loop_
_symmetry_equiv_pos_as_xyz
'x, y, z'
'-x, y+1/2, -z'

loop_
_atom_site_label
_atom_site_type_symbol
_atom_site_fract_x
_atom_site_fract_y
_atom_site_fract_z
_atom_site_U_iso_or_equiv
_atom_site_adp_type
_atom_site_occupancy
_atom_site_symmetry_multiplicity
_atom_site_calc_flag
_atom_site_refinement_flags
O O 0.32087(11) 0.3108(2) 0.11433(5) 0.0288(2) Uani 1 1 d .
N1 N 0.23827(14) 0.3758(2) 0.21867(6) 0.0270(3) Uani 1 1 d .
N2 N 0.77984(15) 0.7717(2) 0.25190(6) 0.0287(3) Uani 1 1 d .
C1 C 0.12555(17) 0.2928(3) 0.26428(7) 0.0322(4) Uani 1 1 d .
H1A H 0.0096 0.2769 0.2367 0.039 Uiso 1 1 calc R
H1B H 0.1234 0.4009 0.3029 0.039 Uiso 1 1 calc R
C2 C 0.18972(18) 0.0672(3) 0.29429(8) 0.0317(4) Uani 1 1 d .
H2A H 0.1890 -0.0410 0.2554 0.038 Uiso 1 1 calc R
H2B H 0.1142 0.0086 0.3245 0.038 Uiso 1 1 calc R
C3 C 0.36880(17) 0.0882(3) 0.33765(7) 0.0276(3) Uani 1 1 d .
H3A H 0.3625 0.1146 0.3875 0.033 Uiso 1 1 calc R
H3B H 0.4285 -0.0560 0.3352 0.033 Uiso 1 1 calc R
C4 C 0.47030(17) 0.2761(3) 0.31327(7) 0.0232(3) Uani 1 1 d .
C5 C 0.63740(16) 0.3158(3) 0.35205(7) 0.0227(3) Uani 1 1 d .
C6 C 0.73664(16) 0.4736(3) 0.32886(7) 0.0236(3) Uani 1 1 d .
H6 H 0.8498 0.4914 0.3530 0.028 Uiso 1 1 calc R
C7 C 0.67478(17) 0.6109(3) 0.26987(7) 0.0243(3) Uani 1 1 d .
C8 C 0.7162(2) 0.9094(3) 0.20046(8) 0.0314(3) Uani 1 1 d .
H8 H 0.7885 1.0200 0.1872 0.038 Uiso 1 1 calc R
C9 C 0.5484(2) 0.9039(3) 0.16376(8) 0.0317(3) Uani 1 1 d .
H9 H 0.5086 1.0116 0.1282 0.038 Uiso 1 1 calc R
C10 C 0.44384(18) 0.7415(3) 0.18004(7) 0.0286(3) Uani 1 1 d .
H10 H 0.3303 0.7337 0.1555 0.034 Uiso 1 1 calc R
C11 C 0.50567(17) 0.5843(3) 0.23386(7) 0.0249(3) Uani 1 1 d .
C12 C 0.40863(16) 0.4068(3) 0.25536(7) 0.0242(3) Uani 1 1 d .
C13 C 0.20754(16) 0.3256(3) 0.14745(7) 0.0253(3) Uani 1 1 d .
C14 C 0.02748(17) 0.3001(3) 0.11088(7) 0.0251(3) Uani 1 1 d .
C15 C -0.09370(18) 0.4595(3) 0.11800(7) 0.0292(3) Uani 1 1 d .
H15 H -0.0645 0.5835 0.1489 0.035 Uiso 1 1 calc R
C16 C -0.25668(18) 0.4379(3) 0.08029(8) 0.0329(4) Uani 1 1 d .
H16 H -0.3387 0.5482 0.0848 0.039 Uiso 1 1 calc R
C17 C -0.30024(18) 0.2558(3) 0.03597(7) 0.0337(4) Uani 1 1 d .
H17 H -0.4126 0.2400 0.0107 0.040 Uiso 1 1 calc R
C18 C -0.18062(19) 0.0969(3) 0.02843(8) 0.0328(3) Uani 1 1 d .
H18 H -0.2109 -0.0281 -0.0019 0.039 Uiso 1 1 calc R
C19 C -0.01598(18) 0.1199(3) 0.06523(7) 0.0286(3) Uani 1 1 d .
H19 H 0.0668 0.0125 0.0592 0.034 Uiso 1 1 calc R
C20 C 0.70357(16) 0.1828(3) 0.41702(7) 0.0231(3) Uani 1 1 d .
C21 C 0.66156(17) 0.2413(3) 0.48153(8) 0.0278(3) Uani 1 1 d .
H21 H 0.5928 0.3690 0.4844 0.033 Uiso 1 1 calc R
C22 C 0.72041(17) 0.1125(3) 0.54127(7) 0.0293(3) Uani 1 1 d .
H22 H 0.6913 0.1523 0.5848 0.035 Uiso 1 1 calc R
C23 C 0.82101(17) -0.0730(3) 0.53758(7) 0.0264(3) Uani 1 1 d .
H23 H 0.8596 -0.1618 0.5783 0.032 Uiso 1 1 calc R
C24 C 0.86529(18) -0.1291(3) 0.47435(7) 0.0278(3) Uani 1 1 d .
H24 H 0.9358 -0.2552 0.4719 0.033 Uiso 1 1 calc R
C25 C 0.80686(16) -0.0016(3) 0.41463(7) 0.0253(3) Uani 1 1 d .
H25 H 0.8381 -0.0412 0.3715 0.030 Uiso 1 1 calc R

loop_
_atom_site_aniso_label
_atom_site_aniso_U_11
_atom_site_aniso_U_22
_atom_site_aniso_U_33
_atom_site_aniso_U_23
_atom_site_aniso_U_13
_atom_site_aniso_U_12
O 0.0256(5) 0.0410(6) 0.0205(5) 0.0015(4) 0.0060(4) 0.0076(4)
N1 0.0203(5) 0.0427(8) 0.0178(5) 0.0005(6) 0.0033(4) 0.0026(5)
N2 0.0337(6) 0.0281(7) 0.0254(6) -0.0012(5) 0.0086(5) -0.0024(5)
C1 0.0223(6) 0.0547(11) 0.0201(7) -0.0025(7) 0.0049(5) -0.0006(7)
C2 0.0274(7) 0.0453(10) 0.0235(7) -0.0032(7) 0.0077(6) -0.0091(7)
C3 0.0258(7) 0.0344(8) 0.0231(7) -0.0001(6) 0.0063(6) -0.0014(6)
C4 0.0221(6) 0.0282(8) 0.0200(6) -0.0028(6) 0.0060(5) 0.0010(6)
C5 0.0232(6) 0.0257(7) 0.0194(6) -0.0030(6) 0.0046(5) 0.0035(6)
C6 0.0219(6) 0.0275(8) 0.0209(6) -0.0026(6) 0.0028(5) 0.0006(6)
C7 0.0270(7) 0.0254(8) 0.0214(6) -0.0025(6) 0.0071(5) 0.0027(6)
C8 0.0428(8) 0.0278(8) 0.0256(7) 0.0001(6) 0.0120(6) -0.0011(7)
C9 0.0446(8) 0.0275(8) 0.0248(7) 0.0046(7) 0.0114(6) 0.0107(7)
C10 0.0292(7) 0.0350(9) 0.0219(7) 0.0014(6) 0.0055(5) 0.0102(6)
C11 0.0283(7) 0.0289(8) 0.0186(6) -0.0010(6) 0.0070(5) 0.0050(6)
C12 0.0212(6) 0.0336(8) 0.0179(6) -0.0027(6) 0.0040(5) 0.0036(6)
C13 0.0256(6) 0.0299(8) 0.0203(6) 0.0006(6) 0.0045(5) 0.0046(6)
C14 0.0262(6) 0.0333(8) 0.0158(6) 0.0016(6) 0.0045(5) 0.0020(6)
C15 0.0274(7) 0.0361(9) 0.0232(7) -0.0040(6) 0.0027(5) 0.0016(7)
C16 0.0265(7) 0.0419(10) 0.0290(7) 0.0003(7) 0.0026(6) 0.0075(7)
C17 0.0260(7) 0.0505(10) 0.0225(7) 0.0036(7) -0.0002(6) -0.0033(7)
C18 0.0366(8) 0.0406(9) 0.0212(7) -0.0053(7) 0.0052(6) -0.0070(7)
C19 0.0315(7) 0.0334(8) 0.0224(7) -0.0007(6) 0.0089(6) 0.0018(6)
C20 0.0194(6) 0.0286(8) 0.0207(6) -0.0003(6) 0.0023(5) -0.0036(5)
C21 0.0259(7) 0.0329(9) 0.0245(7) -0.0013(6) 0.0051(5) 0.0058(6)
C22 0.0284(7) 0.0404(9) 0.0203(7) -0.0008(7) 0.0076(6) -0.0004(7)
C23 0.0254(6) 0.0305(8) 0.0220(6) 0.0038(6) 0.0010(5) -0.0047(6)
C24 0.0276(6) 0.0268(8) 0.0274(7) -0.0015(6) 0.0014(5) 0.0035(6)
C25 0.0255(6) 0.0299(8) 0.0204(6) -0.0026(6) 0.0041(5) -0.0004(6)

loop_
_atom_type_symbol
_atom_type_description
_atom_type_scat_dispersion_real
_atom_type_scat_dispersion_imag
_atom_type_scat_source
C C 0.0181 0.0091 'International Tables Vol C Tables 4.2.6.8 and 6.1.1.4'
H H 0.0000 0.0000 'International Tables Vol C Tables 4.2.6.8 and 6.1.1.4'
N N 0.0311 0.0180 'International Tables Vol C Tables 4.2.6.8 and 6.1.1.4'
O O 0.0492 0.0322 'International Tables Vol C Tables 4.2.6.8 and 6.1.1.4'

loop_
_geom_angle_atom_site_label_1
_geom_angle_atom_site_label_2
_geom_angle_atom_site_label_3
_geom_angle
C13 N1 C12 119.19(10)
C13 N1 C1 120.92(12)
C12 N1 C1 113.25(11)
C8 N2 C7 117.18(13)
N1 C1 C2 108.68(12)
N1 C1 H1A 110.0
C2 C1 H1A 110.0
N1 C1 H1B 110.0
C2 C1 H1B 110.0
H1A C1 H1B 108.3
C1 C2 C3 110.82(13)
C1 C2 H2A 109.5
C3 C2 H2A 109.5
C1 C2 H2B 109.5
C3 C2 H2B 109.5
H2A C2 H2B 108.1
C4 C3 C2 113.71(12)
C4 C3 H3A 108.8
C2 C3 H3A 108.8
C4 C3 H3B 108.8
C2 C3 H3B 108.8
H3A C3 H3B 107.7
C12 C4 C5 119.25(13)
C12 C4 C3 122.56(12)
C5 C4 C3 118.18(12)
C6 C5 C4 119.78(12)
C6 C5 C20 120.23(12)
C4 C5 C20 119.99(12)
C5 C6 C7 121.59(12)
C5 C6 H6 119.2
C7 C6 H6 119.2
N2 C7 C6 117.99(12)
N2 C7 C11 122.74(13)
C6 C7 C11 119.20(13)
N2 C8 C9 124.45(14)
N2 C8 H8 117.8
C9 C8 H8 117.8
C10 C9 C8 118.89(14)
C10 C9 H9 120.6
C8 C9 H9 120.6
C9 C10 C11 119.50(13)
C9 C10 H10 120.3
C11 C10 H10 120.3
C10 C11 C7 117.14(14)
C10 C11 C12 124.61(13)
C7 C11 C12 118.23(13)
C4 C12 C11 121.59(12)
C4 C12 N1 119.41(12)
C11 C12 N1 118.83(12)
O C13 N1 122.16(12)
O C13 C14 120.42(12)
N1 C13 C14 117.36(11)
C19 C14 C15 119.54(13)
C19 C14 C13 118.66(13)
C15 C14 C13 121.66(13)
C16 C15 C14 120.25(15)
C16 C15 H15 119.9
C14 C15 H15 119.9
C15 C16 C17 120.02(14)
C15 C16 H16 120.0
C17 C16 H16 120.0
C18 C17 C16 120.15(14)
C18 C17 H17 119.9
C16 C17 H17 119.9
C17 C18 C19 120.05(15)
C17 C18 H18 120.0
C19 C18 H18 120.0
C18 C19 C14 119.97(14)
C18 C19 H19 120.0
C14 C19 H19 120.0
C25 C20 C21 118.70(13)
C25 C20 C5 120.63(12)
C21 C20 C5 120.67(13)
C22 C21 C20 120.11(14)
C22 C21 H21 119.9
C20 C21 H21 119.9
C23 C22 C21 120.32(12)
C23 C22 H22 119.8
C21 C22 H22 119.8
C22 C23 C24 119.80(13)
C22 C23 H23 120.1
C24 C23 H23 120.1
C23 C24 C25 120.13(13)
C23 C24 H24 119.9
C25 C24 H24 119.9
C20 C25 C24 120.91(13)
C20 C25 H25 119.5
C24 C25 H25 119.5

loop_
_geom_bond_atom_site_label_1
_geom_bond_atom_site_label_2
_geom_bond_distance
O C13 1.2235(16)
N1 C13 1.3865(17)
N1 C12 1.4351(17)
N1 C1 1.4764(18)
N2 C8 1.315(2)
N2 C7 1.3708(19)
C1 C2 1.513(3)
C1 H1A 0.9900
C1 H1B 0.9900
C2 C3 1.532(2)
C2 H2A 0.9900
C2 H2B 0.9900
C3 C4 1.518(2)
C3 H3A 0.9900
C3 H3B 0.9900
C4 C12 1.376(2)
C4 C5 1.4332(19)
C5 C6 1.368(2)
C5 C20 1.495(2)
C6 C7 1.414(2)
C6 H6 0.9500
C7 C11 1.4191(19)
C8 C9 1.405(2)
C8 H8 0.9500
C9 C10 1.362(2)
C9 H9 0.9500
C10 C11 1.417(2)
C10 H10 0.9500
C11 C12 1.427(2)
C13 C14 1.4992(19)
C14 C19 1.391(2)
C14 C15 1.391(2)
C15 C16 1.384(2)
C15 H15 0.9500
C16 C17 1.384(2)
C16 H16 0.9500
C17 C18 1.382(2)
C17 H17 0.9500
C18 C19 1.390(2)
C18 H18 0.9500
C19 H19 0.9500
C20 C25 1.386(2)
C20 C21 1.4035(19)
C21 C22 1.392(2)
C21 H21 0.9500
C22 C23 1.382(2)
C22 H22 0.9500
C23 C24 1.384(2)
C23 H23 0.9500
C24 C25 1.387(2)
C24 H24 0.9500
C25 H25 0.9500

loop_
_geom_torsion_atom_site_label_1
_geom_torsion_atom_site_label_2
_geom_torsion_atom_site_label_3
_geom_torsion_atom_site_label_4
_geom_torsion
C13 N1 C1 C2 90.57(15)
C12 N1 C1 C2 -60.60(16)
N1 C1 C2 C3 59.93(15)
C1 C2 C3 C4 -28.89(17)
C2 C3 C4 C12 -3.10(19)
C2 C3 C4 C5 177.58(12)
C12 C4 C5 C6 -3.73(19)
C3 C4 C5 C6 175.61(13)
C12 C4 C5 C20 177.15(13)
C3 C4 C5 C20 -3.51(19)
C4 C5 C6 C7 4.4(2)
C20 C5 C6 C7 -176.46(12)
C8 N2 C7 C6 -174.75(13)
C8 N2 C7 C11 2.2(2)
C5 C6 C7 N2 177.13(13)
C5 C6 C7 C11 0.0(2)
C7 N2 C8 C9 0.9(2)
N2 C8 C9 C10 -2.4(2)
C8 C9 C10 C11 0.7(2)
C9 C10 C11 C7 2.08(19)
C9 C10 C11 C12 -179.77(13)
N2 C7 C11 C10 -3.7(2)
C6 C7 C11 C10 173.26(12)
N2 C7 C11 C12 178.02(12)
C6 C7 C11 C12 -5.02(19)
C5 C4 C12 C11 -1.40(19)
C3 C4 C12 C11 179.28(12)
C5 C4 C12 N1 -176.62(12)
C3 C4 C12 N1 4.1(2)
C10 C11 C12 C4 -172.40(13)
C7 C11 C12 C4 5.74(19)
C10 C11 C12 N1 2.8(2)
C7 C11 C12 N1 -179.02(12)
C13 N1 C12 C4 -123.22(15)
C1 N1 C12 C4 28.49(19)
C13 N1 C12 C11 61.43(19)
C1 N1 C12 C11 -146.85(13)
C12 N1 C13 O -1.4(2)
C1 N1 C13 O -150.88(15)
C12 N1 C13 C14 -178.55(13)
C1 N1 C13 C14 31.9(2)
O C13 C14 C19 47.6(2)
N1 C13 C14 C19 -135.16(15)
O C13 C14 C15 -128.14(16)
N1 C13 C14 C15 49.1(2)
C19 C14 C15 C16 0.5(2)
C13 C14 C15 C16 176.17(13)
C14 C15 C16 C17 0.8(2)
C15 C16 C17 C18 -1.0(2)
C16 C17 C18 C19 -0.2(2)
C17 C18 C19 C14 1.5(2)
C15 C14 C19 C18 -1.6(2)
C13 C14 C19 C18 -177.44(13)
C6 C5 C20 C25 -80.47(18)
C4 C5 C20 C25 98.64(15)
C6 C5 C20 C21 99.91(16)
C4 C5 C20 C21 -80.98(18)
C25 C20 C21 C22 -1.3(2)
C5 C20 C21 C22 178.32(13)
C20 C21 C22 C23 0.3(2)
C21 C22 C23 C24 0.9(2)
C22 C23 C24 C25 -1.0(2)
C21 C20 C25 C24 1.2(2)
C5 C20 C25 C24 -178.38(13)
C23 C24 C25 C20 -0.1(2)
